data_2102465
loop_
_publ_author_name
'Marsh, Richard E.'

_publ_section_title
;
 Space group <i>Cc</i>: an update
;
_journal_issue 2
_journal_name_full 'Acta Crystallographica Section B'
_journal_page_first 252
_journal_page_last 253
_journal_paper_doi 10.1107/S0108768104003878
_journal_volume 60
_journal_year 2004
_chemical_formula_moiety 'C28 H18 O6 Cr2 Fe'
_chemical_formula_sum 'C28 H18 Cr2 Fe O6'
_space_group_crystal_system orthorhombic
_space_group_IT_number 43
_symmetry_space_group_name_H-M 'F d d 2'
_audit_creation_method CRYM
_cell_angle_alpha 90
_cell_angle_beta 90
_cell_angle_gamma 90
_cell_formula_units_Z 8
_cell_length_a 7.8580
_cell_length_b 29.6010
_cell_length_c 20.5640
_cell_volume 4783.282
_cod_data_source_file bk0142.cif
_cod_data_source_block ZITDOV
_cod_depositor_comments
;
 Adding the _cell_formula_units_Z data item.

 Antanas Vaitkus,
 2017-08-05

  Added moiety chemical formula from Marsh (2004) paper.
  The summary chemical formula is calculated from moiety formula using
  AdHocParser
  (svn://www.crystallography.net/cod-tools/trunk/Formulae/AdHocParser.yp,
  revision 1441.)

  Andrius Merkys
  2013-11-11
;
_cod_original_sg_symbol_H-M Fdd2
_cod_database_code 2102465

loop_
_atom_site_label
_atom_site_type_symbol
_atom_site_fract_x
_atom_site_fract_y
_atom_site_fract_z
Fe Fe 0.25000 0.25000 0.80840
Cr1 Cr 0.56025 0.16688 0.61362
C1 C 0.28715 0.16495 0.64670
C2 C 0.29425 0.16355 0.57875
C3 C 0.37675 0.19652 0.54413
C4 C 0.46000 0.23092 0.57598
C5 C 0.45600 0.23360 0.64290
C6 C 0.36940 0.19993 0.67948
C7 C 0.36670 0.20237 0.75112
C8 C 0.23605 0.18168 0.79172
C9 C 0.27980 0.19048 0.85672
C10 C 0.43240 0.21587 0.85787
C11 C 0.48340 0.22293 0.79343
C23 C 0.72700 0.16830 0.67580
C24 C 0.57530 0.10485 0.61715
C25 C 0.73110 0.16875 0.55295
O1 O 0.83555 0.17052 0.71393
O2 O 0.58645 0.06635 0.62035
O3 O 0.83935 0.17142 0.51522
H1 H 0.22820 0.14288 0.66967
H2 H 0.24200 0.13990 0.55680
H3 H 0.37650 0.19563 0.49893
H4 H 0.51930 0.25250 0.55220
H5 H 0.50985 0.25735 0.66405
H6 H 0.14150 0.16563 0.77737
H7 H 0.21865 0.18117 0.89302
H8 H 0.48870 0.22610 0.89480
H9 H 0.57980 0.23882 0.78057
